data_7126671
loop_
_publ_author_name
'Arhangelskis, Mihails'
'Topi\'c, Filip'
'Hindle, Poppy'
'Tran, Ricky'
'Morris, Andrew J.'
'Cin\<ci\'c, Dominik'
'Fri\<s\<ci\'c, Tomislav'

_publ_section_title
;
 Mechanochemical reactions of cocrystals: comparing theory with experiment
 in the making and breaking of halogen bonds in the solid state.
;
_journal_issue 59
_journal_name_full 'Chemical communications (Cambridge, England)'
_journal_page_first 8293
_journal_page_last 8296
_journal_paper_doi 10.1039/d0cc02935a
_journal_volume 56
_journal_year 2020
_chemical_formula_moiety 'C6 H12 N2, C6 F4 I2'
_chemical_formula_sum 'C12 H12 F4 I2 N2'
_chemical_formula_weight 514.04
_space_group_crystal_system triclinic
_space_group_IT_number 2
_space_group_name_Hall '-P 1'
_space_group_name_H-M_alt 'P -1'
_atom_sites_solution_hydrogens geom
_atom_sites_solution_primary iterative
_atom_sites_solution_secondary difmap
_audit_creation_method SHELXL-2018/3
_audit_update_record
;
2020-03-15 deposited with the CCDC.	2020-06-10 downloaded from the CCDC.
;
_cell_angle_alpha 76.882(3)
_cell_angle_beta 80.884(3)
_cell_angle_gamma 78.615(2)
_cell_formula_units_Z 4
_cell_length_a 6.7231(5)
_cell_length_b 14.0970(10)
_cell_length_c 17.5147(13)
_cell_measurement_reflns_used 9865
_cell_measurement_temperature 173.0(1)
_cell_measurement_theta_max 74.60
_cell_measurement_theta_min 5.22
_cell_volume 1573.6(2)
_computing_cell_refinement 'Bruker APEX3'
_computing_data_collection 'Bruker APEX3'
_computing_data_reduction 'Bruker APEX3'
_computing_publication_material 'OLEX2 (Dolomanov et al., 2009) & WinGX (Farrugia, 2012)'
_computing_structure_refinement 'SHELXL-2018/3 (Sheldrick, 2015)'
_computing_structure_solution 'SHELXT-2018/2 (Sheldrick, 2015)'
_diffrn_ambient_environment N~2~
_diffrn_ambient_temperature 173.0(1)
_diffrn_detector CPAD
_diffrn_detector_type 'PHOTON II'
_diffrn_measured_fraction_theta_full 0.986
_diffrn_measured_fraction_theta_max 0.976
_diffrn_measurement_device 'four-circle diffractometer'
_diffrn_measurement_device_type 'Bruker D8 Venture, Dual, Cu at zero, PHOTON II'
_diffrn_measurement_method '\f and \w scans'
_diffrn_radiation_monochromator mirror
_diffrn_radiation_probe x-ray
_diffrn_radiation_type CuK\a
_diffrn_radiation_wavelength 1.54178
_diffrn_reflns_av_R_equivalents 0.0582
_diffrn_reflns_av_unetI/netI 0.0582
_diffrn_reflns_Laue_measured_fraction_full 0.986
_diffrn_reflns_Laue_measured_fraction_max 0.976
_diffrn_reflns_limit_h_max 8
_diffrn_reflns_limit_h_min -8
_diffrn_reflns_limit_k_max 17
_diffrn_reflns_limit_k_min -17
_diffrn_reflns_limit_l_max 21
_diffrn_reflns_limit_l_min -17
_diffrn_reflns_number 20462
_diffrn_reflns_point_group_measured_fraction_full 0.986
_diffrn_reflns_point_group_measured_fraction_max 0.976
_diffrn_reflns_theta_full 67.750
_diffrn_reflns_theta_max 74.641
_diffrn_reflns_theta_min 2.609
_diffrn_source 'micro-focus sealed X-ray tube'
_diffrn_source_type 'Incoatec Microfocus X-ray Source I\mS (Cu)'
_exptl_absorpt_coefficient_mu 31.730
_exptl_absorpt_correction_T_max 0.1313
_exptl_absorpt_correction_T_min 0.0040
_exptl_absorpt_correction_type numerical
_exptl_absorpt_process_details
;
 SADABS 2016/2: Krause, L., Herbst-Irmer, R., Sheldrick G.M. & Stalke D.,
 J. Appl. Cryst. 48 (2015) 3-10
;
_exptl_crystal_colour colourless
_exptl_crystal_density_diffrn 2.170
_exptl_crystal_density_method 'not measured'
_exptl_crystal_description plate
_exptl_crystal_F_000 960
_exptl_crystal_recrystallization_method 'Re-crystallisation from solvent: nitromethane'
_exptl_crystal_size_max 0.311
_exptl_crystal_size_mid 0.247
_exptl_crystal_size_min 0.098
_refine_diff_density_max 2.766
_refine_diff_density_min -2.170
_refine_diff_density_rms 0.380
_refine_ls_extinction_coef 0.00130(14)
_refine_ls_extinction_expression Fc^*^=kFc[1+0.001xFc^2^\l^3^/sin(2\q)]^-1/4^
_refine_ls_extinction_method 'SHELXL-2018/3 (Sheldrick, 2015)'
_refine_ls_goodness_of_fit_ref 1.061
_refine_ls_hydrogen_treatment constr
_refine_ls_matrix_type full
_refine_ls_number_parameters 362
_refine_ls_number_reflns 6297
_refine_ls_number_restraints 0
_refine_ls_restrained_S_all 1.061
_refine_ls_R_factor_all 0.0686
_refine_ls_R_factor_gt 0.0632
_refine_ls_shift/su_max 0.001
_refine_ls_shift/su_mean 0.000
_refine_ls_structure_factor_coef Fsqd
_refine_ls_weighting_details 'w=1/[\s^2^(Fo^2^)+(0.1255P)^2^+5.5458P] where P=(Fo^2^+2Fc^2^)/3'
_refine_ls_weighting_scheme calc
_refine_ls_wR_factor_gt 0.1806
_refine_ls_wR_factor_ref 0.1899
_reflns_Friedel_coverage 0.000
_reflns_number_gt 5488
_reflns_number_total 6297
_reflns_threshold_expression 'I > 2\s(I)'
_cod_data_source_file d0cc02935a2.cif
_cod_data_source_block dabco_12tfib_1-1_LT_173K
_cod_depositor_comments 'Adding full bibliography for 7126668--7126671.cif.'
_cod_database_code 7126671
_shelx_shelxl_version_number 2018/3
_shelx_space_group_comment
;
The symmetry employed for this shelxl refinement is uniquely defined
by the following loop, which should always be used as a source of
symmetry information in preference to the above space-group names.
They are only intended as comments.
;
_shelx_estimated_absorpt_t_min 0.036
_shelx_estimated_absorpt_t_max 0.147

loop_
_space_group_symop_operation_xyz
'x, y, z'
'-x, -y, -z'

loop_
_atom_site_label
_atom_site_type_symbol
_atom_site_fract_x
_atom_site_fract_y
_atom_site_fract_z
_atom_site_U_iso_or_equiv
_atom_site_adp_type
_atom_site_occupancy
_atom_site_site_symmetry_order
_atom_site_calc_flag
_atom_site_refinement_flags_posn
_atom_site_refinement_flags_adp
_atom_site_refinement_flags_occupancy
_atom_site_disorder_assembly
_atom_site_disorder_group
C1A C 0.6255(12) 0.6718(6) 0.0690(5) 0.0383(17) Uani 1 1 d . . . . .
H1A1 H 0.569297 0.680416 0.123193 0.046 Uiso 1 1 calc R U . . .
H1A2 H 0.629678 0.601961 0.066457 0.046 Uiso 1 1 calc R U . . .
C2A C 0.4856(11) 0.7399(6) 0.0095(4) 0.0346(15) Uani 1 1 d . . . . .
H2A1 H 0.433343 0.699632 -0.019952 0.042 Uiso 1 1 calc R U . . .
H2A2 H 0.367179 0.776457 0.038148 0.042 Uiso 1 1 calc R U . . .
C3A C 0.8260(13) 0.7969(6) 0.0567(5) 0.0393(17) Uani 1 1 d . . . . .
H3A1 H 0.965276 0.813579 0.042879 0.047 Uiso 1 1 calc R U . . .
H3A2 H 0.777333 0.805044 0.111562 0.047 Uiso 1 1 calc R U . . .
C4A C 0.6811(14) 0.8675(6) -0.0002(5) 0.0415(18) Uani 1 1 d . . . . .
H4A1 H 0.565852 0.903214 0.030500 0.050 Uiso 1 1 calc R U . . .
H4A2 H 0.756202 0.916887 -0.036537 0.050 Uiso 1 1 calc R U . . .
C5A C 0.9134(12) 0.6840(6) -0.0299(4) 0.0366(16) Uani 1 1 d . . . . .
H5A1 H 0.918461 0.614946 -0.034910 0.044 Uiso 1 1 calc R U . . .
H5A2 H 1.054173 0.698942 -0.042114 0.044 Uiso 1 1 calc R U . . .
C6A C 0.7755(13) 0.7552(6) -0.0887(4) 0.0377(17) Uani 1 1 d . . . . .
H6A1 H 0.856101 0.801908 -0.125441 0.045 Uiso 1 1 calc R U . . .
H6A2 H 0.724545 0.716908 -0.120236 0.045 Uiso 1 1 calc R U . . .
N1A N 0.8319(10) 0.6951(5) 0.0511(4) 0.0321(13) Uani 1 1 d . . . . .
N2A N 0.6019(10) 0.8104(5) -0.0462(4) 0.0345(13) Uani 1 1 d . . . . .
C1B C 0.6770(14) 0.6824(6) 0.4523(5) 0.0405(18) Uani 1 1 d . . . . .
H1B1 H 0.694126 0.609460 0.467786 0.049 Uiso 1 1 calc R U . . .
H1B2 H 0.638085 0.702142 0.397991 0.049 Uiso 1 1 calc R U . . .
C2B C 0.5058(12) 0.7292(6) 0.5096(5) 0.0390(17) Uani 1 1 d . . . . .
H2B1 H 0.395839 0.770948 0.479590 0.047 Uiso 1 1 calc R U . . .
H2B2 H 0.446196 0.676339 0.548503 0.047 Uiso 1 1 calc R U . . .
C3B C 0.9266(13) 0.6831(6) 0.5352(5) 0.0384(17) Uani 1 1 d . . . . .
H3B1 H 1.055292 0.705837 0.537621 0.046 Uiso 1 1 calc R U . . .
H3B2 H 0.949456 0.610058 0.550275 0.046 Uiso 1 1 calc R U . . .
C4B C 0.7539(14) 0.7271(6) 0.5935(4) 0.0377(17) Uani 1 1 d . . . . .
H4B1 H 0.699955 0.672862 0.632743 0.045 Uiso 1 1 calc R U . . .
H4B2 H 0.809494 0.767021 0.622193 0.045 Uiso 1 1 calc R U . . .
C5B C 0.8397(14) 0.8232(6) 0.4333(5) 0.0423(18) Uani 1 1 d . . . . .
H5B1 H 0.801473 0.846037 0.379020 0.051 Uiso 1 1 calc R U . . .
H5B2 H 0.968981 0.845947 0.434793 0.051 Uiso 1 1 calc R U . . .
C6B C 0.6689(14) 0.8681(5) 0.4922(5) 0.0411(18) Uani 1 1 d . . . . .
H6B1 H 0.725014 0.910027 0.518857 0.049 Uiso 1 1 calc R U . . .
H6B2 H 0.557426 0.910036 0.463099 0.049 Uiso 1 1 calc R U . . .
N1B N 0.8698(10) 0.7147(5) 0.4540(4) 0.0338(13) Uani 1 1 d . . . . .
N2B N 0.5885(11) 0.7892(5) 0.5508(4) 0.0349(14) Uani 1 1 d . . . . .
C1S C 1.3567(11) 0.5096(5) 0.2174(4) 0.0270(13) Uani 1 1 d . . . . .
C2S C 1.3858(11) 0.5296(5) 0.2884(4) 0.0280(14) Uani 1 1 d . . . . .
C3S C 1.5670(12) 0.4860(5) 0.3204(4) 0.0321(15) Uani 1 1 d . . . . .
C4S C 1.7148(13) 0.4227(5) 0.2837(5) 0.0345(16) Uani 1 1 d . . . . .
C5S C 1.6818(14) 0.4006(5) 0.2143(4) 0.0358(17) Uani 1 1 d . . . . .
C6S C 1.5064(13) 0.4443(5) 0.1823(4) 0.0333(15) Uani 1 1 d . . . . .
F1S F 1.6027(9) 0.5019(4) 0.3892(3) 0.0457(12) Uani 1 1 d . . . . .
F2S F 1.8893(8) 0.3826(4) 0.3153(3) 0.0490(13) Uani 1 1 d . . . . .
F3S F 1.8263(9) 0.3394(4) 0.1787(3) 0.0498(13) Uani 1 1 d . . . . .
F4S F 1.4863(9) 0.4242(4) 0.1119(3) 0.0459(12) Uani 1 1 d . . . . .
I1S I 1.11006(7) 0.58274(3) 0.15190(3) 0.03300(19) Uani 1 1 d . . . . .
I2S I 1.16633(8) 0.61817(3) 0.35521(3) 0.0354(2) Uani 1 1 d . . . . .
C1T C 0.0457(12) 0.9635(5) 0.7151(4) 0.0299(14) Uani 1 1 d . . . . .
C2T C 0.0632(11) 0.9827(5) 0.7881(4) 0.0275(13) Uani 1 1 d . . . . .
C3T C -0.0914(13) 1.0480(6) 0.8202(5) 0.0330(15) Uani 1 1 d . . . . .
C4T C -0.2611(14) 1.0917(6) 0.7848(5) 0.0395(18) Uani 1 1 d . . . . .
C5T C -0.2844(13) 1.0692(6) 0.7135(5) 0.0393(17) Uani 1 1 d . . . . .
C6T C -0.1293(12) 1.0063(6) 0.6803(4) 0.0324(15) Uani 1 1 d . . . . .
F1T F -0.0812(9) 1.0686(4) 0.8910(3) 0.0447(11) Uani 1 1 d . . . . .
F2T F -0.4086(9) 1.1552(4) 0.8167(4) 0.0556(14) Uani 1 1 d . . . . .
F3T F -0.4492(9) 1.1118(5) 0.6773(3) 0.0554(14) Uani 1 1 d . . . . .
F4T F -0.1535(9) 0.9903(4) 0.6097(3) 0.0502(13) Uani 1 1 d . . . . .
I1T I 0.27916(8) 0.87864(3) 0.64998(3) 0.0348(2) Uani 1 1 d . . . . .
I2T I 0.30953(7) 0.91534(3) 0.85511(3) 0.0341(2) Uani 1 1 d . . . . .

loop_
_atom_site_aniso_label
_atom_site_aniso_U_11
_atom_site_aniso_U_22
_atom_site_aniso_U_33
_atom_site_aniso_U_23
_atom_site_aniso_U_13
_atom_site_aniso_U_12
C1A 0.033(4) 0.040(4) 0.037(4) 0.005(3) -0.013(3) -0.004(3)
C2A 0.026(3) 0.043(4) 0.034(4) -0.003(3) -0.009(3) -0.004(3)
C3A 0.041(4) 0.040(4) 0.040(4) -0.012(3) -0.013(3) -0.004(3)
C4A 0.047(5) 0.032(4) 0.045(5) -0.003(3) -0.008(4) -0.006(3)
C5A 0.034(4) 0.041(4) 0.033(4) -0.008(3) -0.010(3) 0.004(3)
C6A 0.038(4) 0.045(4) 0.027(4) -0.002(3) -0.008(3) -0.004(3)
N1A 0.029(3) 0.034(3) 0.030(3) -0.004(2) -0.008(2) 0.003(2)
N2A 0.032(3) 0.035(3) 0.033(3) 0.002(2) -0.011(3) -0.001(3)
C1B 0.046(5) 0.037(4) 0.043(4) -0.015(3) -0.014(4) -0.002(3)
C2B 0.029(4) 0.045(4) 0.042(4) -0.002(3) -0.010(3) -0.006(3)
C3B 0.032(4) 0.039(4) 0.037(4) -0.001(3) -0.010(3) 0.008(3)
C4B 0.047(5) 0.040(4) 0.025(4) -0.006(3) -0.013(3) -0.002(3)
C5B 0.049(5) 0.033(4) 0.038(4) 0.004(3) -0.009(4) -0.002(3)
C6B 0.052(5) 0.029(3) 0.039(4) -0.005(3) -0.010(4) 0.003(3)
N1B 0.034(3) 0.033(3) 0.031(3) -0.007(2) -0.007(3) 0.007(2)
N2B 0.036(3) 0.032(3) 0.034(3) -0.004(2) -0.010(3) 0.002(3)
C1S 0.029(3) 0.025(3) 0.024(3) -0.001(2) -0.009(3) 0.003(3)
C2S 0.031(3) 0.022(3) 0.025(3) -0.004(2) 0.001(3) 0.005(2)
C3S 0.036(4) 0.030(3) 0.027(4) -0.002(3) -0.011(3) 0.004(3)
C4S 0.035(4) 0.031(3) 0.033(4) 0.000(3) -0.013(3) 0.007(3)
C5S 0.049(5) 0.027(3) 0.024(3) -0.002(3) -0.005(3) 0.007(3)
C6S 0.040(4) 0.029(3) 0.027(4) -0.003(3) -0.009(3) 0.002(3)
F1S 0.060(3) 0.045(3) 0.034(2) -0.014(2) -0.025(2) 0.008(2)
F2S 0.042(3) 0.050(3) 0.047(3) -0.003(2) -0.022(2) 0.017(2)
F3S 0.052(3) 0.047(3) 0.037(3) -0.012(2) -0.003(2) 0.024(2)
F4S 0.061(3) 0.044(3) 0.032(2) -0.0154(19) -0.015(2) 0.010(2)
I1S 0.0313(3) 0.0369(3) 0.0284(3) -0.00095(18) -0.01045(19) -0.00083(19)
I2S 0.0413(3) 0.0309(3) 0.0298(3) -0.00755(18) -0.0068(2) 0.00738(19)
C1T 0.033(4) 0.027(3) 0.026(3) -0.002(2) -0.006(3) 0.001(3)
C2T 0.030(3) 0.027(3) 0.023(3) -0.001(2) -0.009(3) 0.001(3)
C3T 0.038(4) 0.032(3) 0.028(4) -0.006(3) -0.006(3) -0.003(3)
C4T 0.043(5) 0.041(4) 0.029(4) -0.008(3) -0.003(3) 0.006(3)
C5T 0.034(4) 0.045(4) 0.033(4) -0.002(3) -0.012(3) 0.005(3)
C6T 0.035(4) 0.038(4) 0.024(3) -0.008(3) -0.009(3) 0.001(3)
F1T 0.053(3) 0.048(3) 0.036(3) -0.020(2) -0.010(2) 0.002(2)
F2T 0.046(3) 0.057(3) 0.056(3) -0.022(3) -0.004(3) 0.018(2)
F3T 0.040(3) 0.072(4) 0.049(3) -0.010(3) -0.021(2) 0.016(3)
F4T 0.054(3) 0.066(3) 0.032(3) -0.017(2) -0.021(2) 0.006(3)
I1T 0.0403(3) 0.0311(3) 0.0278(3) -0.00473(18) -0.00525(19) 0.00562(19)
I2T 0.0335(3) 0.0386(3) 0.0284(3) -0.00143(19) -0.01232(19) -0.00087(19)

loop_
_atom_type_symbol
_atom_type_description
_atom_type_scat_dispersion_real
_atom_type_scat_dispersion_imag
_atom_type_scat_source
C C 0.0181 0.0091 'International Tables Vol C Tables 4.2.6.8 and 6.1.1.4'
H H 0.0000 0.0000 'International Tables Vol C Tables 4.2.6.8 and 6.1.1.4'
F F 0.0727 0.0534 'International Tables Vol C Tables 4.2.6.8 and 6.1.1.4'
I I -0.3257 6.8362 'International Tables Vol C Tables 4.2.6.8 and 6.1.1.4'
N N 0.0311 0.0180 'International Tables Vol C Tables 4.2.6.8 and 6.1.1.4'

loop_
_geom_angle_atom_site_label_1
_geom_angle_atom_site_label_2
_geom_angle_atom_site_label_3
_geom_angle
_geom_angle_site_symmetry_1
_geom_angle_site_symmetry_3
_geom_angle_publ_flag
N1A C1A C2A 110.5(6) . . ?
N1A C1A H1A1 109.6 . . ?
C2A C1A H1A1 109.6 . . ?
N1A C1A H1A2 109.6 . . ?
C2A C1A H1A2 109.6 . . ?
H1A1 C1A H1A2 108.1 . . ?
N2A C2A C1A 109.6(6) . . ?
N2A C2A H2A1 109.7 . . ?
C1A C2A H2A1 109.7 . . ?
N2A C2A H2A2 109.7 . . ?
C1A C2A H2A2 109.7 . . ?
H2A1 C2A H2A2 108.2 . . ?
N1A C3A C4A 110.1(6) . . ?
N1A C3A H3A1 109.6 . . ?
C4A C3A H3A1 109.6 . . ?
N1A C3A H3A2 109.6 . . ?
C4A C3A H3A2 109.6 . . ?
H3A1 C3A H3A2 108.2 . . ?
N2A C4A C3A 109.8(6) . . ?
N2A C4A H4A1 109.7 . . ?
C3A C4A H4A1 109.7 . . ?
N2A C4A H4A2 109.7 . . ?
C3A C4A H4A2 109.7 . . ?
H4A1 C4A H4A2 108.2 . . ?
N1A C5A C6A 109.7(6) . . ?
N1A C5A H5A1 109.7 . . ?
C6A C5A H5A1 109.7 . . ?
N1A C5A H5A2 109.7 . . ?
C6A C5A H5A2 109.7 . . ?
H5A1 C5A H5A2 108.2 . . ?
N2A C6A C5A 110.4(6) . . ?
N2A C6A H6A1 109.6 . . ?
C5A C6A H6A1 109.6 . . ?
N2A C6A H6A2 109.6 . . ?
C5A C6A H6A2 109.6 . . ?
H6A1 C6A H6A2 108.1 . . ?
C3A N1A C1A 109.4(6) . . ?
C3A N1A C5A 108.5(6) . . ?
C1A N1A C5A 109.4(6) . . ?
C6A N2A C2A 109.1(6) . . ?
C6A N2A C4A 108.7(7) . . ?
C2A N2A C4A 108.2(6) . . ?
N1B C1B C2B 110.3(6) . . ?
N1B C1B H1B1 109.6 . . ?
C2B C1B H1B1 109.6 . . ?
N1B C1B H1B2 109.6 . . ?
C2B C1B H1B2 109.6 . . ?
H1B1 C1B H1B2 108.1 . . ?
N2B C2B C1B 110.1(6) . . ?
N2B C2B H2B1 109.6 . . ?
C1B C2B H2B1 109.6 . . ?
N2B C2B H2B2 109.6 . . ?
C1B C2B H2B2 109.6 . . ?
H2B1 C2B H2B2 108.1 . . ?
N1B C3B C4B 109.9(6) . . ?
N1B C3B H3B1 109.7 . . ?
C4B C3B H3B1 109.7 . . ?
N1B C3B H3B2 109.7 . . ?
C4B C3B H3B2 109.7 . . ?
H3B1 C3B H3B2 108.2 . . ?
N2B C4B C3B 110.3(6) . . ?
N2B C4B H4B1 109.6 . . ?
C3B C4B H4B1 109.6 . . ?
N2B C4B H4B2 109.6 . . ?
C3B C4B H4B2 109.6 . . ?
H4B1 C4B H4B2 108.1 . . ?
N1B C5B C6B 110.3(6) . . ?
N1B C5B H5B1 109.6 . . ?
C6B C5B H5B1 109.6 . . ?
N1B C5B H5B2 109.6 . . ?
C6B C5B H5B2 109.6 . . ?
H5B1 C5B H5B2 108.1 . . ?
N2B C6B C5B 109.9(6) . . ?
N2B C6B H6B1 109.7 . . ?
C5B C6B H6B1 109.7 . . ?
N2B C6B H6B2 109.7 . . ?
C5B C6B H6B2 109.7 . . ?
H6B1 C6B H6B2 108.2 . . ?
C1B N1B C5B 108.8(6) . . ?
C1B N1B C3B 108.7(7) . . ?
C5B N1B C3B 108.2(6) . . ?
C6B N2B C2B 108.3(6) . . ?
C6B N2B C4B 109.5(7) . . ?
C2B N2B C4B 109.1(6) . . ?
C2S C1S C6S 118.8(6) . . ?
C2S C1S I1S 124.2(5) . . ?
C6S C1S I1S 116.7(5) . . ?
C1S C2S C3S 118.7(6) . . ?
C1S C2S I2S 124.3(5) . . ?
C3S C2S I2S 117.0(5) . . ?
F1S C3S C4S 117.2(7) . . ?
F1S C3S C2S 121.3(7) . . ?
C4S C3S C2S 121.5(7) . . ?
F2S C4S C3S 120.3(7) . . ?
F2S C4S C5S 120.2(7) . . ?
C3S C4S C5S 119.6(7) . . ?
F3S C5S C6S 121.7(7) . . ?
F3S C5S C4S 119.3(7) . . ?
C6S C5S C4S 119.0(7) . . ?
F4S C6S C5S 116.7(7) . . ?
F4S C6S C1S 120.8(7) . . ?
C5S C6S C1S 122.5(7) . . ?
C6T C1T C2T 118.4(7) . . ?
C6T C1T I1T 117.3(5) . . ?
C2T C1T I1T 124.2(5) . . ?
C3T C2T C1T 118.3(7) . . ?
C3T C2T I2T 117.6(5) . . ?
C1T C2T I2T 124.1(5) . . ?
F1T C3T C4T 116.7(7) . . ?
F1T C3T C2T 120.3(7) . . ?
C4T C3T C2T 122.9(7) . . ?
F2T C4T C3T 122.0(8) . . ?
F2T C4T C5T 118.9(8) . . ?
C3T C4T C5T 119.1(8) . . ?
F3T C5T C6T 121.5(8) . . ?
F3T C5T C4T 120.2(8) . . ?
C6T C5T C4T 118.2(7) . . ?
F4T C6T C5T 116.3(7) . . ?
F4T C6T C1T 120.7(7) . . ?
C5T C6T C1T 122.9(7) . . ?

loop_
_geom_bond_atom_site_label_1
_geom_bond_atom_site_label_2
_geom_bond_distance
_geom_bond_site_symmetry_2
_geom_bond_publ_flag
C1A N1A 1.458(10) . ?
C1A C2A 1.547(10) . ?
C1A H1A1 0.9900 . ?
C1A H1A2 0.9900 . ?
C2A N2A 1.474(9) . ?
C2A H2A1 0.9900 . ?
C2A H2A2 0.9900 . ?
C3A N1A 1.452(10) . ?
C3A C4A 1.552(11) . ?
C3A H3A1 0.9900 . ?
C3A H3A2 0.9900 . ?
C4A N2A 1.477(11) . ?
C4A H4A1 0.9900 . ?
C4A H4A2 0.9900 . ?
C5A N1A 1.469(10) . ?
C5A C6A 1.548(10) . ?
C5A H5A1 0.9900 . ?
C5A H5A2 0.9900 . ?
C6A N2A 1.467(11) . ?
C6A H6A1 0.9900 . ?
C6A H6A2 0.9900 . ?
C1B N1B 1.463(11) . ?
C1B C2B 1.550(12) . ?
C1B H1B1 0.9900 . ?
C1B H1B2 0.9900 . ?
C2B N2B 1.462(10) . ?
C2B H2B1 0.9900 . ?
C2B H2B2 0.9900 . ?
C3B N1B 1.478(10) . ?
C3B C4B 1.550(11) . ?
C3B H3B1 0.9900 . ?
C3B H3B2 0.9900 . ?
C4B N2B 1.464(10) . ?
C4B H4B1 0.9900 . ?
C4B H4B2 0.9900 . ?
C5B N1B 1.470(9) . ?
C5B C6B 1.554(12) . ?
C5B H5B1 0.9900 . ?
C5B H5B2 0.9900 . ?
C6B N2B 1.459(10) . ?
C6B H6B1 0.9900 . ?
C6B H6B2 0.9900 . ?
C1S C2S 1.385(10) . ?
C1S C6S 1.391(10) . ?
C1S I1S 2.126(7) . ?
C2S C3S 1.393(10) . ?
C2S I2S 2.121(7) . ?
C3S F1S 1.341(9) . ?
C3S C4S 1.380(11) . ?
C4S F2S 1.344(9) . ?
C4S C5S 1.381(11) . ?
C5S F3S 1.340(9) . ?
C5S C6S 1.361(12) . ?
C6S F4S 1.357(9) . ?
C1T C6T 1.378(11) . ?
C1T C2T 1.394(10) . ?
C1T I1T 2.122(7) . ?
C2T C3T 1.384(11) . ?
C2T I2T 2.124(7) . ?
C3T F1T 1.351(9) . ?
C3T C4T 1.356(12) . ?
C4T F2T 1.341(10) . ?
C4T C5T 1.395(12) . ?
C5T F3T 1.333(9) . ?
C5T C6T 1.374(11) . ?
C6T F4T 1.346(9) . ?

loop_
_geom_torsion_atom_site_label_1
_geom_torsion_atom_site_label_2
_geom_torsion_atom_site_label_3
_geom_torsion_atom_site_label_4
_geom_torsion
_geom_torsion_site_symmetry_1
_geom_torsion_site_symmetry_2
_geom_torsion_site_symmetry_3
_geom_torsion_site_symmetry_4
_geom_torsion_publ_flag
N1A C1A C2A N2A -1.8(10) . . . . ?
N1A C3A C4A N2A -3.2(10) . . . . ?
N1A C5A C6A N2A -1.6(9) . . . . ?
C4A C3A N1A C1A -57.5(9) . . . . ?
C4A C3A N1A C5A 61.9(8) . . . . ?
C2A C1A N1A C3A 60.6(8) . . . . ?
C2A C1A N1A C5A -58.2(8) . . . . ?
C6A C5A N1A C3A -59.3(8) . . . . ?
C6A C5A N1A C1A 60.0(8) . . . . ?
C5A C6A N2A C2A -58.0(8) . . . . ?
C5A C6A N2A C4A 59.7(8) . . . . ?
C1A C2A N2A C6A 59.9(8) . . . . ?
C1A C2A N2A C4A -58.2(8) . . . . ?
C3A C4A N2A C6A -57.2(8) . . . . ?
C3A C4A N2A C2A 61.2(8) . . . . ?
N1B C1B C2B N2B -2.0(9) . . . . ?
N1B C3B C4B N2B -1.7(9) . . . . ?
N1B C5B C6B N2B 0.0(10) . . . . ?
C2B C1B N1B C5B -57.5(8) . . . . ?
C2B C1B N1B C3B 60.1(8) . . . . ?
C6B C5B N1B C1B 58.7(9) . . . . ?
C6B C5B N1B C3B -59.3(9) . . . . ?
C4B C3B N1B C1B -58.0(8) . . . . ?
C4B C3B N1B C5B 60.1(9) . . . . ?
C5B C6B N2B C2B -59.7(9) . . . . ?
C5B C6B N2B C4B 59.2(9) . . . . ?
C1B C2B N2B C6B 61.1(8) . . . . ?
C1B C2B N2B C4B -58.0(8) . . . . ?
C3B C4B N2B C6B -58.3(8) . . . . ?
C3B C4B N2B C2B 60.0(8) . . . . ?
C6S C1S C2S C3S 2.1(10) . . . . ?
I1S C1S C2S C3S -171.7(5) . . . . ?
C6S C1S C2S I2S -175.2(5) . . . . ?
I1S C1S C2S I2S 11.0(9) . . . . ?
C1S C2S C3S F1S -179.4(7) . . . . ?
I2S C2S C3S F1S -1.9(9) . . . . ?
C1S C2S C3S C4S -1.1(11) . . . . ?
I2S C2S C3S C4S 176.4(6) . . . . ?
F1S C3S C4S F2S -2.4(11) . . . . ?
C2S C3S C4S F2S 179.2(7) . . . . ?
F1S C3S C4S C5S 177.3(7) . . . . ?
C2S C3S C4S C5S -1.1(12) . . . . ?
F2S C4S C5S F3S -0.5(12) . . . . ?
C3S C4S C5S F3S 179.7(7) . . . . ?
F2S C4S C5S C6S -178.2(7) . . . . ?
C3S C4S C5S C6S 2.1(12) . . . . ?
F3S C5S C6S F4S -1.1(11) . . . . ?
C4S C5S C6S F4S 176.5(7) . . . . ?
F3S C5S C6S C1S -178.6(7) . . . . ?
C4S C5S C6S C1S -1.0(12) . . . . ?
C2S C1S C6S F4S -178.6(7) . . . . ?
I1S C1S C6S F4S -4.2(9) . . . . ?
C2S C1S C6S C5S -1.1(11) . . . . ?
I1S C1S C6S C5S 173.2(6) . . . . ?
C6T C1T C2T C3T -3.3(10) . . . . ?
I1T C1T C2T C3T 173.0(5) . . . . ?
C6T C1T C2T I2T 175.1(5) . . . . ?
I1T C1T C2T I2T -8.6(9) . . . . ?
C1T C2T C3T F1T 179.8(7) . . . . ?
I2T C2T C3T F1T 1.3(9) . . . . ?
C1T C2T C3T C4T 1.8(11) . . . . ?
I2T C2T C3T C4T -176.6(6) . . . . ?
F1T C3T C4T F2T 2.4(12) . . . . ?
C2T C3T C4T F2T -179.6(8) . . . . ?
F1T C3T C4T C5T -176.8(7) . . . . ?
C2T C3T C4T C5T 1.2(13) . . . . ?
F2T C4T C5T F3T 1.2(13) . . . . ?
C3T C4T C5T F3T -179.5(8) . . . . ?
F2T C4T C5T C6T 178.1(8) . . . . ?
C3T C4T C5T C6T -2.6(13) . . . . ?
F3T C5T C6T F4T -0.1(12) . . . . ?
C4T C5T C6T F4T -176.9(8) . . . . ?
F3T C5T C6T C1T 178.0(8) . . . . ?
C4T C5T C6T C1T 1.1(13) . . . . ?
C2T C1T C6T F4T 179.8(7) . . . . ?
I1T C1T C6T F4T 3.3(10) . . . . ?
C2T C1T C6T C5T 1.9(12) . . . . ?
I1T C1T C6T C5T -174.7(6) . . . . ?
